data_2232825
loop_
_publ_author_name
'Yang, Jian-Xin'
'Wang, Xiang-Hui'
'Tan, Xue-Mei'
'Wang, Yin'
'Lin, Qiang'

_publ_section_title
;
 Butyl 3-oxo-2,3-dihydrobenzo[<i>d</i>][1,2]thiazole-2-carboxylate
;
_journal_coeditor_code KP2366
_journal_issue 12
_journal_name_full 'Acta Crystallographica Section E'
_journal_page_first o3409
_journal_paper_doi 10.1107/S160053681104791X
_journal_volume 67
_journal_year 2011
_chemical_formula_iupac 'C12 H13 N O3 S'
_chemical_formula_moiety 'C12 H13 N O3 S'
_chemical_formula_sum 'C12 H13 N O3 S'
_chemical_formula_weight 251.29
_chemical_name_systematic
;
Butyl 3-oxo-2,3-dihydrobenzo[<i>d</i>][1,2]thiazole-2-carboxylate
;
_space_group_IT_number 14
_symmetry_cell_setting monoclinic
_symmetry_space_group_name_Hall '-P 2ybc'
_symmetry_space_group_name_H-M 'P 1 21/c 1'
_atom_sites_solution_hydrogens geom
_atom_sites_solution_primary direct
_atom_sites_solution_secondary difmap
_audit_creation_method SHELXL-97
_cell_angle_alpha 90.00
_cell_angle_beta 95.791(4)
_cell_angle_gamma 90.00
_cell_formula_units_Z 4
_cell_length_a 11.730(3)
_cell_length_b 11.925(3)
_cell_length_c 8.443(2)
_cell_measurement_reflns_used 3724
_cell_measurement_temperature 153(2)
_cell_measurement_theta_max 29.123
_cell_measurement_theta_min 2.841
_cell_volume 1175.0(5)
_computing_cell_refinement 'CrystalClear (Rigaku, 2008)'
_computing_data_collection 'CrystalClear (Rigaku, 2008)'
_computing_data_reduction 'CrystalClear (Rigaku, 2008)'
_computing_molecular_graphics 'SHELXTL (Sheldrick, 2008)'
_computing_publication_material 'SHELXTL (Sheldrick, 2008) and publCIF (Westrip, 2010)'
_computing_structure_refinement 'SHELXL97 (Sheldrick, 2008)'
_computing_structure_solution 'SHELXS97 (Sheldrick, 2008)'
_diffrn_ambient_temperature 153(2)
_diffrn_detector_area_resol_mean 28.5714
_diffrn_measured_fraction_theta_full 0.978
_diffrn_measured_fraction_theta_max 0.978
_diffrn_measurement_device_type 'Rigaku AFC10/Saturn724+'
_diffrn_measurement_method 'phi and omega scans'
_diffrn_radiation_monochromator graphite
_diffrn_radiation_source 'fine-focus sealed tube'
_diffrn_radiation_type MoK\a
_diffrn_radiation_wavelength 0.71073
_diffrn_reflns_av_R_equivalents 0.0281
_diffrn_reflns_av_sigmaI/netI 0.0321
_diffrn_reflns_limit_h_max 15
_diffrn_reflns_limit_h_min -16
_diffrn_reflns_limit_k_max 16
_diffrn_reflns_limit_k_min -16
_diffrn_reflns_limit_l_max 11
_diffrn_reflns_limit_l_min -10
_diffrn_reflns_number 9917
_diffrn_reflns_theta_full 29.13
_diffrn_reflns_theta_max 29.13
_diffrn_reflns_theta_min 2.97
_diffrn_standards_decay_% 0
_diffrn_standards_interval_count 0
_diffrn_standards_interval_time 0
_diffrn_standards_number 0
_exptl_absorpt_coefficient_mu 0.271
_exptl_absorpt_correction_T_max 0.9734
_exptl_absorpt_correction_T_min 0.8512
_exptl_absorpt_correction_type multi-scan
_exptl_absorpt_process_details
;
(ABSCOR; Higashi, 1995)
;
_exptl_crystal_colour Colourless
_exptl_crystal_density_diffrn 1.420
_exptl_crystal_density_method 'not measured'
_exptl_crystal_description Prism
_exptl_crystal_F_000 528
_exptl_crystal_size_max 0.62
_exptl_crystal_size_mid 0.36
_exptl_crystal_size_min 0.10
_refine_diff_density_max 0.371
_refine_diff_density_min -0.186
_refine_ls_extinction_method none
_refine_ls_goodness_of_fit_ref 1.001
_refine_ls_hydrogen_treatment constr
_refine_ls_matrix_type full
_refine_ls_number_parameters 155
_refine_ls_number_reflns 3092
_refine_ls_number_restraints 0
_refine_ls_restrained_S_all 1.001
_refine_ls_R_factor_all 0.0478
_refine_ls_R_factor_gt 0.0362
_refine_ls_shift/su_max 0.001
_refine_ls_shift/su_mean 0.000
_refine_ls_structure_factor_coef Fsqd
_refine_ls_weighting_details 'calc w=1/[\s^2^(Fo^2^)+(0.0451P)^2^+0.3600P] where P=(Fo^2^+2Fc^2^)/3'
_refine_ls_weighting_scheme calc
_refine_ls_wR_factor_gt 0.0818
_refine_ls_wR_factor_ref 0.0877
_reflns_number_gt 2647
_reflns_number_total 3092
_reflns_threshold_expression >2sigma(I)
_cod_data_source_file kp2366.cif
_cod_data_source_block I
_cod_original_cell_volume 1175.0(6)
_cod_original_sg_symbol_H-M P2(1)/c
_cod_database_code 2232825
_cod_database_fobs_code 2232825

loop_
_symmetry_equiv_pos_as_xyz
'x, y, z'
'-x, y+1/2, -z+1/2'
'-x, -y, -z'
'x, -y-1/2, z-1/2'

loop_
_atom_site_type_symbol
_atom_site_label
_atom_site_fract_x
_atom_site_fract_y
_atom_site_fract_z
_atom_site_U_iso_or_equiv
_atom_site_adp_type
_atom_site_calc_flag
_atom_site_refinement_flags
_atom_site_occupancy
_atom_site_symmetry_multiplicity
S S1 0.46675(3) 0.51858(3) 0.70649(4) 0.01717(10) Uani d . 1 1
O O1 0.40826(8) 0.82060(8) 0.83392(12) 0.0214(2) Uani d . 1 1
O O2 0.25897(8) 0.56323(8) 0.54771(12) 0.0200(2) Uani d . 1 1
O O3 0.24088(9) 0.74791(8) 0.59858(13) 0.0257(2) Uani d . 1 1
N N1 0.39346(9) 0.64470(9) 0.71407(13) 0.0174(2) Uani d . 1 1
C C1 0.56998(11) 0.56720(11) 0.85277(15) 0.0159(3) Uani d . 1 1
C C2 0.66483(12) 0.50761(11) 0.92167(17) 0.0195(3) Uani d . 1 1
H H2 0.6789 0.4326 0.8912 0.023 Uiso calc R 1 1
C C3 0.73755(12) 0.56198(12) 1.03597(17) 0.0235(3) Uani d . 1 1
H H3 0.8024 0.5230 1.0848 0.028 Uiso calc R 1 1
C C4 0.71858(13) 0.67273(13) 1.08206(18) 0.0249(3) Uani d . 1 1
H H4 0.7702 0.7075 1.1611 0.030 Uiso calc R 1 1
C C5 0.62513(12) 0.73131(12) 1.01296(16) 0.0212(3) Uani d . 1 1
H H5 0.6122 0.8068 1.0423 0.025 Uiso calc R 1 1
C C6 0.54993(11) 0.67727(11) 0.89886(15) 0.0163(3) Uani d . 1 1
C C7 0.44594(11) 0.72650(11) 0.81747(15) 0.0165(3) Uani d . 1 1
C C8 0.29136(11) 0.66070(11) 0.61571(16) 0.0180(3) Uani d . 1 1
C C9 0.16309(12) 0.57154(11) 0.42454(17) 0.0203(3) Uani d . 1 1
H H9A 0.1843 0.6183 0.3352 0.024 Uiso calc R 1 1
H H9B 0.0962 0.6062 0.4681 0.024 Uiso calc R 1 1
C C10 0.13447(12) 0.45390(11) 0.36782(17) 0.0206(3) Uani d . 1 1
H H10A 0.1160 0.4074 0.4590 0.025 Uiso calc R 1 1
H H10B 0.2019 0.4204 0.3242 0.025 Uiso calc R 1 1
C C11 0.03285(13) 0.45355(13) 0.23998(18) 0.0257(3) Uani d . 1 1
H H11A -0.0345 0.4867 0.2844 0.031 Uiso calc R 1 1
H H11B 0.0513 0.5011 0.1498 0.031 Uiso calc R 1 1
C C12 0.00234(15) 0.33608(15) 0.1787(2) 0.0366(4) Uani d . 1 1
H H12A 0.0677 0.3039 0.1310 0.044 Uiso calc R 1 1
H H12B -0.0639 0.3401 0.0983 0.044 Uiso calc R 1 1
H H12C -0.0164 0.2887 0.2674 0.044 Uiso calc R 1 1

loop_
_atom_site_aniso_label
_atom_site_aniso_U_11
_atom_site_aniso_U_22
_atom_site_aniso_U_33
_atom_site_aniso_U_12
_atom_site_aniso_U_13
_atom_site_aniso_U_23
S1 0.01792(16) 0.01312(15) 0.01945(18) 0.00089(11) -0.00322(12) -0.00196(12)
O1 0.0219(5) 0.0150(4) 0.0263(5) 0.0014(4) -0.0018(4) -0.0037(4)
O2 0.0185(5) 0.0153(5) 0.0242(5) -0.0012(4) -0.0070(4) -0.0002(4)
O3 0.0224(5) 0.0175(5) 0.0349(6) 0.0041(4) -0.0082(4) -0.0033(4)
N1 0.0166(5) 0.0134(5) 0.0212(6) 0.0012(4) -0.0036(4) -0.0016(4)
C1 0.0160(6) 0.0163(6) 0.0151(6) -0.0025(5) 0.0002(5) -0.0003(5)
C2 0.0192(7) 0.0177(6) 0.0211(7) 0.0019(5) 0.0001(5) 0.0002(5)
C3 0.0193(7) 0.0257(7) 0.0240(7) 0.0017(5) -0.0050(5) 0.0014(6)
C4 0.0226(7) 0.0256(7) 0.0247(7) -0.0031(6) -0.0065(6) -0.0022(6)
C5 0.0221(7) 0.0185(6) 0.0222(7) -0.0019(5) -0.0012(5) -0.0032(5)
C6 0.0168(6) 0.0155(6) 0.0163(6) -0.0010(5) 0.0005(5) 0.0002(5)
C7 0.0171(6) 0.0154(6) 0.0166(6) -0.0021(5) 0.0005(5) -0.0009(5)
C8 0.0167(6) 0.0166(6) 0.0201(7) -0.0017(5) -0.0012(5) 0.0003(5)
C9 0.0169(6) 0.0191(7) 0.0232(7) -0.0015(5) -0.0072(5) 0.0007(5)
C10 0.0183(6) 0.0184(6) 0.0238(7) -0.0032(5) -0.0046(5) 0.0001(5)
C11 0.0225(7) 0.0278(8) 0.0250(7) -0.0027(6) -0.0068(6) -0.0017(6)
C12 0.0340(9) 0.0348(9) 0.0383(9) -0.0091(7) -0.0096(7) -0.0082(7)

loop_
_atom_type_symbol
_atom_type_description
_atom_type_scat_dispersion_real
_atom_type_scat_dispersion_imag
_atom_type_scat_source
C C 0.0033 0.0016 'International Tables Vol C Tables 4.2.6.8 and 6.1.1.4'
H H 0.0000 0.0000 'International Tables Vol C Tables 4.2.6.8 and 6.1.1.4'
N N 0.0061 0.0033 'International Tables Vol C Tables 4.2.6.8 and 6.1.1.4'
O O 0.0106 0.0060 'International Tables Vol C Tables 4.2.6.8 and 6.1.1.4'
S S 0.1246 0.1234 'International Tables Vol C Tables 4.2.6.8 and 6.1.1.4'

loop_
_geom_angle_atom_site_label_1
_geom_angle_atom_site_label_2
_geom_angle_atom_site_label_3
_geom_angle
N1 S1 C1 89.82(6)
C8 O2 C9 114.44(10)
C8 N1 C7 124.58(11)
C8 N1 S1 119.55(9)
C7 N1 S1 115.82(9)
C6 C1 C2 120.79(12)
C6 C1 S1 112.75(10)
C2 C1 S1 126.47(11)
C3 C2 C1 117.48(13)
C3 C2 H2 121.3
C1 C2 H2 121.3
C2 C3 C4 122.12(13)
C2 C3 H3 118.9
C4 C3 H3 118.9
C5 C4 C3 120.13(13)
C5 C4 H4 119.9
C3 C4 H4 119.9
C4 C5 C6 118.55(13)
C4 C5 H5 120.7
C6 C5 H5 120.7
C1 C6 C5 120.93(12)
C1 C6 C7 113.75(12)
C5 C6 C7 125.32(12)
O1 C7 N1 124.56(12)
O1 C7 C6 127.68(12)
N1 C7 C6 107.76(11)
O3 C8 O2 126.03(12)
O3 C8 N1 124.93(12)
O2 C8 N1 109.02(11)
O2 C9 C10 107.12(10)
O2 C9 H9A 110.3
C10 C9 H9A 110.3
O2 C9 H9B 110.3
C10 C9 H9B 110.3
H9A C9 H9B 108.5
C9 C10 C11 111.11(12)
C9 C10 H10A 109.4
C11 C10 H10A 109.4
C9 C10 H10B 109.4
C11 C10 H10B 109.4
H10A C10 H10B 108.0
C12 C11 C10 112.52(13)
C12 C11 H11A 109.1
C10 C11 H11A 109.1
C12 C11 H11B 109.1
C10 C11 H11B 109.1
H11A C11 H11B 107.8
C11 C12 H12A 109.5
C11 C12 H12B 109.5
H12A C12 H12B 109.5
C11 C12 H12C 109.5
H12A C12 H12C 109.5
H12B C12 H12C 109.5

loop_
_geom_bond_atom_site_label_1
_geom_bond_atom_site_label_2
_geom_bond_distance
S1 N1 1.7368(12)
S1 C1 1.7395(14)
O1 C7 1.2192(16)
O2 C8 1.3346(16)
O2 C9 1.4561(16)
O3 C8 1.1983(16)
N1 C8 1.3998(17)
N1 C7 1.4086(16)
C1 C6 1.3958(18)
C1 C2 1.3967(19)
C2 C3 1.383(2)
C2 H2 0.9500
C3 C4 1.401(2)
C3 H3 0.9500
C4 C5 1.379(2)
C4 H4 0.9500
C5 C6 1.3964(18)
C5 H5 0.9500
C6 C7 1.4614(18)
C9 C10 1.5092(19)
C9 H9A 0.9900
C9 H9B 0.9900
C10 C11 1.5252(19)
C10 H10A 0.9900
C10 H10B 0.9900
C11 C12 1.523(2)
C11 H11A 0.9900
C11 H11B 0.9900
C12 H12A 0.9800
C12 H12B 0.9800
C12 H12C 0.9800

loop_
_geom_hbond_atom_site_label_D
_geom_hbond_atom_site_label_H
_geom_hbond_atom_site_label_A
_geom_hbond_site_symmetry_A
_geom_hbond_distance_DH
_geom_hbond_distance_HA
_geom_hbond_distance_DA
_geom_hbond_angle_DHA
C2 H2 O1 2_646 0.95 2.46 3.1610(19) 131
C2 H2 O3 2_646 0.95 2.39 3.2987(18) 159

loop_
_geom_torsion_atom_site_label_1
_geom_torsion_atom_site_label_2
_geom_torsion_atom_site_label_3
_geom_torsion_atom_site_label_4
_geom_torsion
C1 S1 N1 C8 -179.43(11)
C1 S1 N1 C7 3.08(10)
N1 S1 C1 C6 -2.42(10)
N1 S1 C1 C2 177.76(13)
C6 C1 C2 C3 -0.2(2)
S1 C1 C2 C3 179.58(11)
C1 C2 C3 C4 -0.3(2)
C2 C3 C4 C5 -0.1(2)
C3 C4 C5 C6 0.9(2)
C2 C1 C6 C5 1.1(2)
S1 C1 C6 C5 -178.74(11)
C2 C1 C6 C7 -178.84(12)
S1 C1 C6 C7 1.32(15)
C4 C5 C6 C1 -1.4(2)
C4 C5 C6 C7 178.51(13)
C8 N1 C7 O1 0.4(2)
S1 N1 C7 O1 177.71(11)
C8 N1 C7 C6 179.85(12)
S1 N1 C7 C6 -2.81(14)
C1 C6 C7 O1 -179.65(13)
C5 C6 C7 O1 0.4(2)
C1 C6 C7 N1 0.89(16)
C5 C6 C7 N1 -179.04(13)
C9 O2 C8 O3 9.8(2)
C9 O2 C8 N1 -171.42(11)
C7 N1 C8 O3 5.8(2)
S1 N1 C8 O3 -171.40(12)
C7 N1 C8 O2 -172.92(12)
S1 N1 C8 O2 9.83(15)
C8 O2 C9 C10 -177.04(12)
O2 C9 C10 C11 178.90(12)
C9 C10 C11 C12 179.42(13)

loop_
_cod_related_entry_id
_cod_related_entry_database
_cod_related_entry_code
1 ChemSpider 30657255
